data_2017020
loop_
_publ_author_name
'Rodr\'iguez, Ricaurte'
'Nogueras, Manuel'
'Cobo, Justo'
'Glidewell, Christopher'

_publ_section_title
;Different hydrogen-bonded structures in the isomeric solvates
 2-amino-6-anilino-4-methoxy-5-[(<i>E</i>)-4-nitrobenzylideneamino]pyrimidine
 dimethyl sulfoxide solvate and
 2-amino-6-[methyl(phenyl)amino]-5-[(<i>E</i>)-4-nitrobenzylideneamino]pyrimidin-4(3<i>H</i>)-one
 dimethyl sulfoxide solvate
;
_journal_coeditor_code SK3294
_journal_issue 3
_journal_name_full 'Acta Crystallographica Section C'
_journal_page_first o111
_journal_page_last o114
_journal_paper_doi 10.1107/S0108270109004181
_journal_volume 65
_journal_year 2009
_chemical_formula_iupac 'C18 H16 N6 O3, C2 H6 O S'
_chemical_formula_moiety 'C18 H16 N6 O3, C2 H6 O S'
_chemical_formula_sum 'C20 H22 N6 O4 S'
_chemical_formula_weight 442.50
_chemical_name_systematic
;
2-amino-6-anilino-4-methoxy-5-[(E)-4-nitrobenzylideneamino]pyrimidine
dimethyl sulfoxide solvate
;
_space_group_IT_number 2
_symmetry_cell_setting triclinic
_symmetry_space_group_name_Hall '-P 1'
_symmetry_space_group_name_H-M 'P -1'
_atom_sites_solution_hydrogens geom
_atom_sites_solution_primary direct
_atom_sites_solution_secondary difmap
_cell_angle_alpha 71.007(11)
_cell_angle_beta 74.463(9)
_cell_angle_gamma 88.672(12)
_cell_formula_units_Z 2
_cell_length_a 8.0386(8)
_cell_length_b 10.6862(14)
_cell_length_c 12.8856(13)
_cell_measurement_reflns_used 4614
_cell_measurement_temperature 120(2)
_cell_measurement_theta_max 27.50
_cell_measurement_theta_min 2.73
_cell_volume 1005.9(2)
_computing_cell_refinement 'DIRAX/LSQ (Duisenberg <i>et al.</i>,  2000)'
_computing_data_collection 'COLLECT (Hooft, 1999)'
_computing_data_reduction 'EVALCCD (Duisenberg <i>et al.</i>,  2003)'
_computing_molecular_graphics 'PLATON (Spek, 2009)'
_computing_publication_material 'SHELXL97 (Sheldrick, 2008) and PRPKAPPA (Ferguson, 1999)'
_computing_structure_refinement 'OSCAIL (McArdle, 2003) and SHELXL97 (Sheldrick, 2008)'
_computing_structure_solution 'SIR2004 (Burla <i>et al.</i>,  2005)'
_diffrn_ambient_temperature 120(2)
_diffrn_detector_area_resol_mean 9.091
_diffrn_measured_fraction_theta_full 0.999
_diffrn_measured_fraction_theta_max 0.999
_diffrn_measurement_device_type 'Bruker--Nonius KappaCCD'
_diffrn_measurement_method '\f and \w'
_diffrn_radiation_monochromator graphite
_diffrn_radiation_source 'Bruker--Nonius FR591 rotating anode'
_diffrn_radiation_type 'Mo K\a'
_diffrn_radiation_wavelength 0.71073
_diffrn_reflns_av_R_equivalents 0.0885
_diffrn_reflns_av_sigmaI/netI 0.0743
_diffrn_reflns_limit_h_max 10
_diffrn_reflns_limit_h_min -10
_diffrn_reflns_limit_k_max 13
_diffrn_reflns_limit_k_min -13
_diffrn_reflns_limit_l_max 16
_diffrn_reflns_limit_l_min -16
_diffrn_reflns_number 29080
_diffrn_reflns_theta_full 27.50
_diffrn_reflns_theta_max 27.50
_diffrn_reflns_theta_min 2.73
_diffrn_standards_decay_% 0
_diffrn_standards_number 0
_exptl_absorpt_coefficient_mu 0.203
_exptl_absorpt_correction_T_max 0.984
_exptl_absorpt_correction_T_min 0.944
_exptl_absorpt_correction_type multi-scan
_exptl_absorpt_process_details '(SADABS; Sheldrick, 2003)'
_exptl_crystal_colour orange
_exptl_crystal_density_diffrn 1.461
_exptl_crystal_density_method 'not measured'
_exptl_crystal_description plate
_exptl_crystal_F_000 464
_exptl_crystal_size_max 0.45
_exptl_crystal_size_mid 0.32
_exptl_crystal_size_min 0.08
_refine_diff_density_max 0.378
_refine_diff_density_min -0.471
_refine_ls_extinction_method none
_refine_ls_goodness_of_fit_ref 1.046
_refine_ls_hydrogen_treatment constr
_refine_ls_matrix_type full
_refine_ls_number_parameters 283
_refine_ls_number_reflns 4614
_refine_ls_number_restraints 0
_refine_ls_restrained_S_all 1.046
_refine_ls_R_factor_all 0.1334
_refine_ls_R_factor_gt 0.0569
_refine_ls_shift/su_max 0.001
_refine_ls_shift/su_mean 0.000
_refine_ls_structure_factor_coef Fsqd
_refine_ls_weighting_details 'w=1/[\s^2^(Fo^2^)+(0.0637P)^2^+0.6801P] where P=(Fo^2^+2Fc^2^)/3'
_refine_ls_weighting_scheme calc
_refine_ls_wR_factor_gt 0.1188
_refine_ls_wR_factor_ref 0.1544
_reflns_number_gt 2569
_reflns_number_total 4614
_reflns_threshold_expression I>2\s(I)
_cod_data_source_file sk3294.cif
_cod_data_source_block I
_cod_depositor_comments
;
The following automatic conversions were performed:
'_exptl_absorpt_correction_type' value 'Multi-scan' changed to
'multi-scan' according to
'/home/saulius/struct/CIF-dictionaries/cif_core.dic' dictionary named
'cif_core.dic' version 2.4.1 from 2010-06-29.

Automatic conversion script
Id: cif_fix_enum 1527 2010-12-29 10:47:43Z saulius 

The following automatic conversions were performed:

'_exptl_absorpt_correction_type' value 'Multi-scan' changed to
'multi-scan' according to
/home/saulius/struct/CIF-dictionaries/cif_core.dic dictionary named
'cif_core.dic' version 2.4.1 from 2010-06-29.

Automatic conversion script
Id: cif_fix_values 1715 2011-07-08 13:25:40Z adriana 
;
_cod_database_code 2017020
_cod_database_fobs_code 2017020

loop_
_symmetry_equiv_pos_as_xyz
'x, y, z'
'-x, -y, -z'

loop_
_atom_site_type_symbol
_atom_site_label
_atom_site_fract_x
_atom_site_fract_y
_atom_site_fract_z
_atom_site_U_iso_or_equiv
_atom_site_adp_type
_atom_site_calc_flag
_atom_site_refinement_flags
_atom_site_occupancy
_atom_site_disorder_assembly
_atom_site_disorder_group
N N1 0.7112(3) 0.2112(2) 0.61976(19) 0.0267(5) Uani d . 1 . .
C C2 0.6449(3) 0.3173(3) 0.5598(2) 0.0249(6) Uani d . 1 . .
N N3 0.5928(3) 0.3306(2) 0.46596(19) 0.0257(5) Uani d . 1 . .
C C4 0.6184(3) 0.2297(3) 0.4279(2) 0.0256(6) Uani d . 1 . .
C C5 0.6977(3) 0.1163(3) 0.4759(2) 0.0252(6) Uani d . 1 . .
C C6 0.7369(3) 0.1128(3) 0.5773(2) 0.0248(6) Uani d . 1 . .
N N2 0.6292(3) 0.4192(2) 0.59872(19) 0.0293(6) Uani d . 1 . .
H H21 0.6444 0.4110 0.6657 0.035 Uiso d R 1 . .
H H22 0.5734 0.4887 0.5716 0.035 Uiso d R 1 . .
O O4 0.5623(2) 0.23074(18) 0.33871(16) 0.0291(5) Uani d . 1 . .
C C41 0.4634(4) 0.3396(3) 0.2958(2) 0.0333(7) Uani d . 1 . .
H H41A 0.3663 0.3461 0.3584 0.050 Uiso calc R 1 . .
H H41B 0.4189 0.3248 0.2367 0.050 Uiso calc R 1 . .
H H41C 0.5375 0.4223 0.2631 0.050 Uiso calc R 1 . .
N N5 0.7357(3) 0.0055(2) 0.44428(19) 0.0268(5) Uani d . 1 . .
C C57 0.7052(3) -0.0193(3) 0.3605(2) 0.0267(6) Uani d . 1 . .
H H57 0.6477 0.0416 0.3121 0.032 Uiso calc R 1 . .
C C51 0.7595(3) -0.1421(3) 0.3397(2) 0.0270(6) Uani d . 1 . .
C C52 0.7093(4) -0.1783(3) 0.2582(2) 0.0318(7) Uani d . 1 . .
H H52 0.6403 -0.1223 0.2155 0.038 Uiso calc R 1 . .
C C53 0.7580(4) -0.2940(3) 0.2383(3) 0.0357(7) Uani d . 1 . .
H H53 0.7219 -0.3198 0.1834 0.043 Uiso calc R 1 . .
C C54 0.8603(4) -0.3716(3) 0.3000(3) 0.0340(7) Uani d . 1 . .
C C55 0.9123(4) -0.3395(3) 0.3816(3) 0.0327(7) Uani d . 1 . .
H H55 0.9820 -0.3958 0.4235 0.039 Uiso calc R 1 . .
C C56 0.8615(3) -0.2246(3) 0.4011(2) 0.0291(6) Uani d . 1 . .
H H56 0.8963 -0.2005 0.4574 0.035 Uiso calc R 1 . .
N N51 0.9171(3) -0.4936(3) 0.2770(3) 0.0438(7) Uani d . 1 . .
O O51 0.8807(3) -0.5157(2) 0.1980(2) 0.0562(7) Uani d . 1 . .
O O52 0.9990(3) -0.5657(3) 0.3366(3) 0.0578(7) Uani d . 1 . .
N N6 0.8016(3) 0.0000(2) 0.63230(19) 0.0298(6) Uani d . 1 . .
H H6 0.8158 -0.0575 0.5954 0.036 Uiso d R 1 . .
C C61 0.8406(3) -0.0433(3) 0.7369(2) 0.0256(6) Uani d . 1 . .
C C62 0.9050(3) -0.1676(3) 0.7648(2) 0.0295(7) Uani d . 1 . .
H H62 0.9191 -0.2171 0.7140 0.035 Uiso calc R 1 . .
C C63 0.9486(4) -0.2195(3) 0.8661(3) 0.0327(7) Uani d . 1 . .
H H63 0.9936 -0.3045 0.8846 0.039 Uiso calc R 1 . .
C C64 0.9275(4) -0.1492(3) 0.9404(3) 0.0337(7) Uani d . 1 . .
H H64 0.9574 -0.1850 1.0103 0.040 Uiso calc R 1 . .
C C65 0.8625(4) -0.0264(3) 0.9122(2) 0.0319(7) Uani d . 1 . .
H H65 0.8480 0.0225 0.9635 0.038 Uiso calc R 1 . .
C C66 0.8179(4) 0.0276(3) 0.8115(2) 0.0287(6) Uani d . 1 . .
H H66 0.7721 0.1124 0.7937 0.034 Uiso calc R 1 . .
S S1 0.70572(10) 0.31598(8) 0.92073(6) 0.0351(2) Uani d . 1 . .
O O1 0.6022(4) 0.3805(3) 0.8414(2) 0.0620(7) Uani d . 1 . .
C C11 0.7263(5) 0.4279(4) 0.9929(4) 0.0590(11) Uani d . 1 . .
H H11A 0.7971 0.5077 0.9386 0.089 Uiso calc R 1 . .
H H11B 0.7819 0.3855 1.0534 0.089 Uiso calc R 1 . .
H H11C 0.6113 0.4525 1.0266 0.089 Uiso calc R 1 . .
C C12 0.5621(5) 0.1958(4) 1.0365(3) 0.0555(10) Uani d . 1 . .
H H12A 0.4549 0.2360 1.0623 0.083 Uiso calc R 1 . .
H H12B 0.6158 0.1622 1.0993 0.083 Uiso calc R 1 . .
H H12C 0.5357 0.1224 1.0123 0.083 Uiso calc R 1 . .

loop_
_atom_site_aniso_label
_atom_site_aniso_U_11
_atom_site_aniso_U_22
_atom_site_aniso_U_33
_atom_site_aniso_U_12
_atom_site_aniso_U_13
_atom_site_aniso_U_23
N1 0.0268(12) 0.0282(13) 0.0266(12) 0.0049(10) -0.0101(10) -0.0091(11)
C2 0.0203(14) 0.0302(16) 0.0227(14) 0.0024(11) -0.0056(11) -0.0069(12)
N3 0.0257(12) 0.0264(13) 0.0248(12) 0.0014(9) -0.0086(10) -0.0068(10)
C4 0.0232(14) 0.0328(16) 0.0203(14) -0.0018(12) -0.0061(11) -0.0078(12)
C5 0.0241(14) 0.0263(15) 0.0247(15) 0.0027(11) -0.0066(12) -0.0080(12)
C6 0.0207(14) 0.0278(15) 0.0241(14) 0.0006(11) -0.0057(11) -0.0065(12)
N2 0.0373(14) 0.0299(13) 0.0245(12) 0.0099(10) -0.0130(11) -0.0109(11)
O4 0.0347(11) 0.0295(11) 0.0260(10) 0.0063(8) -0.0138(9) -0.0089(9)
C41 0.0384(17) 0.0365(17) 0.0282(16) 0.0118(13) -0.0159(14) -0.0101(14)
N5 0.0241(12) 0.0301(13) 0.0250(13) 0.0004(10) -0.0049(10) -0.0091(11)
C57 0.0249(15) 0.0292(15) 0.0224(14) -0.0009(11) -0.0059(12) -0.0045(12)
C51 0.0238(14) 0.0327(16) 0.0223(14) -0.0042(12) -0.0020(12) -0.0093(12)
C52 0.0331(16) 0.0372(17) 0.0233(15) -0.0040(13) -0.0073(13) -0.0075(13)
C53 0.0377(17) 0.0397(18) 0.0300(17) -0.0082(14) -0.0026(14) -0.0166(15)
C54 0.0298(16) 0.0336(17) 0.0379(17) -0.0029(13) 0.0021(14) -0.0200(15)
C55 0.0295(16) 0.0314(16) 0.0356(17) -0.0007(12) -0.0048(13) -0.0121(14)
C56 0.0268(15) 0.0347(17) 0.0283(15) 0.0028(12) -0.0078(12) -0.0135(13)
N51 0.0284(15) 0.0453(17) 0.0581(19) -0.0069(13) 0.0056(14) -0.0310(16)
O51 0.0599(16) 0.0610(17) 0.0585(16) -0.0068(12) -0.0035(13) -0.0434(14)
O52 0.0429(14) 0.0506(16) 0.096(2) 0.0155(12) -0.0210(15) -0.0455(16)
N6 0.0385(14) 0.0285(13) 0.0273(13) 0.0080(11) -0.0146(11) -0.0115(11)
C61 0.0234(14) 0.0283(15) 0.0241(14) 0.0013(11) -0.0081(12) -0.0061(12)
C62 0.0299(15) 0.0285(16) 0.0309(16) 0.0043(12) -0.0095(13) -0.0102(13)
C63 0.0355(17) 0.0278(16) 0.0345(17) 0.0052(12) -0.0157(14) -0.0056(13)
C64 0.0375(17) 0.0346(17) 0.0286(16) 0.0017(13) -0.0154(14) -0.0049(14)
C65 0.0361(17) 0.0317(16) 0.0284(16) 0.0014(13) -0.0121(13) -0.0081(13)
C66 0.0314(16) 0.0271(15) 0.0279(15) 0.0023(12) -0.0098(13) -0.0084(13)
S1 0.0371(4) 0.0369(5) 0.0301(4) 0.0043(3) -0.0081(3) -0.0105(3)
O1 0.096(2) 0.0627(17) 0.0363(14) 0.0343(15) -0.0358(14) -0.0156(13)
C11 0.047(2) 0.071(3) 0.074(3) -0.0007(18) -0.015(2) -0.046(2)
C12 0.055(2) 0.044(2) 0.050(2) 0.0007(17) -0.0005(18) -0.0033(18)

loop_
_atom_type_symbol
_atom_type_description
_atom_type_scat_dispersion_real
_atom_type_scat_dispersion_imag
_atom_type_scat_source
C C 0.0033 0.0016 'International Tables Vol C Tables 4.2.6.8 and 6.1.1.4'
H H 0.0000 0.0000 'International Tables Vol C Tables 4.2.6.8 and 6.1.1.4'
N N 0.0061 0.0033 'International Tables Vol C Tables 4.2.6.8 and 6.1.1.4'
O O 0.0106 0.0060 'International Tables Vol C Tables 4.2.6.8 and 6.1.1.4'
S S 0.1246 0.1234 'International Tables Vol C Tables 4.2.6.8 and 6.1.1.4'

loop_
_geom_angle_atom_site_label_1
_geom_angle_atom_site_label_2
_geom_angle_atom_site_label_3
_geom_angle_site_symmetry_1
_geom_angle_site_symmetry_3
_geom_angle
_geom_angle_publ_flag
C6 N1 C2 . . 115.6(2) ?
N2 C2 N1 . . 115.4(2) ?
N2 C2 N3 . . 117.6(2) ?
N1 C2 N3 . . 127.0(3) ?
C4 N3 C2 . . 115.2(2) ?
N3 C4 O4 . . 119.5(2) ?
N3 C4 C5 . . 124.6(2) ?
O4 C4 C5 . . 115.8(2) ?
N5 C5 C4 . . 130.9(3) ?
N5 C5 C6 . . 115.2(2) ?
C4 C5 C6 . . 113.9(2) ?
N1 C6 N6 . . 120.3(2) ?
N1 C6 C5 . . 123.5(2) ?
N6 C6 C5 . . 116.2(2) ?
C2 N2 H21 . . 121.1 ?
C2 N2 H22 . . 122.3 ?
H21 N2 H22 . . 114.0 ?
C4 O4 C41 . . 116.8(2) ?
O4 C41 H41A . . 109.5 ?
O4 C41 H41B . . 109.5 ?
H41A C41 H41B . . 109.5 ?
O4 C41 H41C . . 109.5 ?
H41A C41 H41C . . 109.5 ?
H41B C41 H41C . . 109.5 ?
C57 N5 C5 . . 127.8(3) ?
N5 C57 C51 . . 119.4(3) ?
N5 C57 H57 . . 120.3 ?
C51 C57 H57 . . 120.3 ?
C52 C51 C56 . . 119.0(3) ?
C52 C51 C57 . . 120.1(3) ?
C56 C51 C57 . . 120.9(2) ?
C53 C52 C51 . . 120.8(3) ?
C53 C52 H52 . . 119.6 ?
C51 C52 H52 . . 119.6 ?
C52 C53 C54 . . 118.2(3) ?
C52 C53 H53 . . 120.9 ?
C54 C53 H53 . . 120.9 ?
C55 C54 C53 . . 122.8(3) ?
C55 C54 N51 . . 118.6(3) ?
C53 C54 N51 . . 118.6(3) ?
C56 C55 C54 . . 118.3(3) ?
C56 C55 H55 . . 120.9 ?
C54 C55 H55 . . 120.9 ?
C55 C56 C51 . . 120.9(3) ?
C55 C56 H56 . . 119.6 ?
C51 C56 H56 . . 119.6 ?
O52 N51 O51 . . 124.0(3) ?
O52 N51 C54 . . 118.2(3) ?
O51 N51 C54 . . 117.8(3) ?
C6 N6 C61 . . 132.3(2) ?
C6 N6 H6 . . 112.3 ?
C61 N6 H6 . . 115.3 ?
C66 C61 C62 . . 119.9(3) ?
C66 C61 N6 . . 124.8(3) ?
C62 C61 N6 . . 115.3(2) ?
C63 C62 C61 . . 120.0(3) ?
C63 C62 H62 . . 120.0 ?
C61 C62 H62 . . 120.0 ?
C64 C63 C62 . . 120.4(3) ?
C64 C63 H63 . . 119.8 ?
C62 C63 H63 . . 119.8 ?
C63 C64 C65 . . 119.1(3) ?
C63 C64 H64 . . 120.5 ?
C65 C64 H64 . . 120.5 ?
C64 C65 C66 . . 121.6(3) ?
C64 C65 H65 . . 119.2 ?
C66 C65 H65 . . 119.2 ?
C65 C66 C61 . . 119.0(3) ?
C65 C66 H66 . . 120.5 ?
C61 C66 H66 . . 120.5 ?
O1 S1 C12 . . 105.52(18) ?
O1 S1 C11 . . 106.08(17) ?
C12 S1 C11 . . 97.49(19) ?
S1 C11 H11A . . 109.5 ?
S1 C11 H11B . . 109.5 ?
H11A C11 H11B . . 109.5 ?
S1 C11 H11C . . 109.5 ?
H11A C11 H11C . . 109.5 ?
H11B C11 H11C . . 109.5 ?
S1 C12 H12A . . 109.5 ?
S1 C12 H12B . . 109.5 ?
H12A C12 H12B . . 109.5 ?
S1 C12 H12C . . 109.5 ?
H12A C12 H12C . . 109.5 ?
H12B C12 H12C . . 109.5 ?

loop_
_geom_bond_atom_site_label_1
_geom_bond_atom_site_label_2
_geom_bond_site_symmetry_2
_geom_bond_distance
_geom_bond_publ_flag
N1 C6 . 1.324(3) ?
N1 C2 . 1.337(3) ?
C2 N2 . 1.330(4) ?
C2 N3 . 1.347(3) ?
N3 C4 . 1.313(3) ?
C4 O4 . 1.340(3) ?
C4 C5 . 1.395(4) ?
C5 N5 . 1.375(3) ?
C5 C6 . 1.413(4) ?
C6 N6 . 1.356(3) ?
N2 H21 . 0.8800 ?
N2 H22 . 0.8800 ?
O4 C41 . 1.437(3) ?
C41 H41A . 0.9800 ?
C41 H41B . 0.9800 ?
C41 H41C . 0.9800 ?
N5 C57 . 1.276(3) ?
C57 C51 . 1.457(4) ?
C57 H57 . 0.9500 ?
C51 C52 . 1.383(4) ?
C51 C56 . 1.392(4) ?
C52 C53 . 1.370(4) ?
C52 H52 . 0.9500 ?
C53 C54 . 1.372(4) ?
C53 H53 . 0.9500 ?
C54 C55 . 1.370(4) ?
C54 N51 . 1.465(4) ?
C55 C56 . 1.364(4) ?
C55 H55 . 0.9500 ?
C56 H56 . 0.9500 ?
N51 O52 . 1.216(4) ?
N51 O51 . 1.225(4) ?
N6 C61 . 1.394(3) ?
N6 H6 . 0.8800 ?
C61 C66 . 1.380(4) ?
C61 C62 . 1.386(4) ?
C62 C63 . 1.378(4) ?
C62 H62 . 0.9500 ?
C63 C64 . 1.373(4) ?
C63 H63 . 0.9500 ?
C64 C65 . 1.374(4) ?
C64 H64 . 0.9500 ?
C65 C66 . 1.378(4) ?
C65 H65 . 0.9500 ?
C66 H66 . 0.9500 ?
S1 O1 . 1.477(2) ?
S1 C12 . 1.763(3) ?
S1 C11 . 1.771(3) ?
C11 H11A . 0.9800 ?
C11 H11B . 0.9800 ?
C11 H11C . 0.9800 ?
C12 H12A . 0.9800 ?
C12 H12B . 0.9800 ?
C12 H12C . 0.9800 ?

loop_
_geom_hbond_atom_site_label_D
_geom_hbond_atom_site_label_H
_geom_hbond_atom_site_label_A
_geom_hbond_site_symmetry_A
_geom_hbond_distance_DH
_geom_hbond_distance_HA
_geom_hbond_distance_DA
_geom_hbond_angle_DHA
_geom_hbond_publ_flag
N2 H21 O1 . 0.88 2.11 2.966(3) 163 no
N2 H22 N3 2_666 0.88 2.32 3.186(3) 170 no
N6 H6 N5 . 0.88 2.11 2.598(3) 114 no

loop_
_geom_torsion_atom_site_label_1
_geom_torsion_atom_site_label_2
_geom_torsion_atom_site_label_3
_geom_torsion_atom_site_label_4
_geom_torsion_site_symmetry_1
_geom_torsion_site_symmetry_2
_geom_torsion_site_symmetry_3
_geom_torsion_site_symmetry_4
_geom_torsion
_geom_torsion_publ_flag
C6 N1 C2 N2 . . . . -176.0(2) ?
C6 N1 C2 N3 . . . . 4.3(4) ?
N2 C2 N3 C4 . . . . 176.9(2) ?
N1 C2 N3 C4 . . . . -3.4(4) ?
C2 N3 C4 O4 . . . . 176.4(2) ?
C2 N3 C4 C5 . . . . -1.8(4) ?
N3 C4 C5 N5 . . . . -178.6(3) ?
O4 C4 C5 N5 . . . . 3.2(4) ?
N3 C4 C5 C6 . . . . 5.0(4) ?
O4 C4 C5 C6 . . . . -173.2(2) ?
C2 N1 C6 N6 . . . . -179.2(2) ?
C2 N1 C6 C5 . . . . -0.3(4) ?
N5 C5 C6 N1 . . . . 179.1(2) ?
C4 C5 C6 N1 . . . . -3.9(4) ?
N5 C5 C6 N6 . . . . -2.0(4) ?
C4 C5 C6 N6 . . . . 175.0(2) ?
N3 C4 O4 C41 . . . . -5.0(4) ?
C5 C4 O4 C41 . . . . 173.3(2) ?
C4 C5 N5 C57 . . . . -0.2(5) ?
C6 C5 N5 C57 . . . . 176.2(2) ?
C5 N5 C57 C51 . . . . 178.7(2) ?
N5 C57 C51 C52 . . . . 172.1(2) ?
N5 C57 C51 C56 . . . . -7.7(4) ?
C56 C51 C52 C53 . . . . 0.4(4) ?
C57 C51 C52 C53 . . . . -179.4(3) ?
C51 C52 C53 C54 . . . . -1.2(4) ?
C52 C53 C54 C55 . . . . 1.4(4) ?
C52 C53 C54 N51 . . . . -178.3(3) ?
C53 C54 C55 C56 . . . . -0.8(4) ?
N51 C54 C55 C56 . . . . 178.8(3) ?
C54 C55 C56 C51 . . . . 0.0(4) ?
C52 C51 C56 C55 . . . . 0.2(4) ?
C57 C51 C56 C55 . . . . -180.0(3) ?
C55 C54 N51 O52 . . . . 4.6(4) ?
C53 C54 N51 O52 . . . . -175.7(3) ?
C55 C54 N51 O51 . . . . -174.5(3) ?
C53 C54 N51 O51 . . . . 5.1(4) ?
N1 C6 N6 C61 . . . . 5.2(4) ?
C5 C6 N6 C61 . . . . -173.7(3) ?
C6 N6 C61 C66 . . . . 0.2(5) ?
C6 N6 C61 C62 . . . . 179.6(3) ?
C66 C61 C62 C63 . . . . -0.9(4) ?
N6 C61 C62 C63 . . . . 179.6(2) ?
C61 C62 C63 C64 . . . . 0.5(4) ?
C62 C63 C64 C65 . . . . -0.1(4) ?
C63 C64 C65 C66 . . . . 0.1(4) ?
C64 C65 C66 C61 . . . . -0.6(4) ?
C62 C61 C66 C65 . . . . 1.0(4) ?
N6 C61 C66 C65 . . . . -179.7(2) ?
